data_7706135
loop_
_publ_author_name
'Kobylarczyk, Jedrzej'
'Liberka, Michal'
'Stanek, Jan J.'
'Sieklucka, Barbara'
'Podgajny, Robert'

_publ_section_title
;
 Tuning of the phase transition between site selective SCO and
 intermetallic ET in trimetallic magnetic cyanido-bridged clusters.
;
_journal_issue 47
_journal_name_full 'Dalton transactions (Cambridge, England : 2003)'
_journal_page_first 17321
_journal_page_last 17330
_journal_paper_doi 10.1039/d0dt03340e
_journal_volume 49
_journal_year 2020
_chemical_formula_moiety 'C72 H96 Fe9 N48 O24 Re2 W4, 12(C H3 O H)'
_chemical_formula_sum 'C84 H144 Fe9 N48 O36 Re2 W4'
_chemical_formula_weight 4012.91
_space_group_crystal_system monoclinic
_space_group_IT_number 15
_space_group_name_Hall '-C 2yc'
_space_group_name_H-M_alt 'C 1 2/c 1'
_atom_sites_solution_hydrogens mixed
_atom_sites_solution_primary dual
_audit_creation_date 2020-10-23
_audit_creation_method
;
Olex2 1.3
(compiled 2020.07.31 svn.rc2a77460 for OlexSys, GUI svn.r6145)
;
_audit_update_record
;
2020-10-23 deposited with the CCDC.	2020-11-02 downloaded from the CCDC.
;
_cell_angle_alpha 90
_cell_angle_beta 113.953(7)
_cell_angle_gamma 90
_cell_formula_units_Z 4
_cell_length_a 28.842(6)
_cell_length_b 19.362(4)
_cell_length_c 32.652(9)
_cell_measurement_reflns_used 9660
_cell_measurement_temperature 240
_cell_measurement_theta_max 25.40
_cell_measurement_theta_min 2.53
_cell_volume 16664(7)
_computing_cell_refinement 'SAINT V8.40A (Bruker Nano, Inc., 2019)'
_computing_data_collection 'Bruker APEX3 Bruker-AXS'
_computing_data_reduction 'SAINT V8.40A (Bruker Nano, Inc., 2019)'
_computing_molecular_graphics 'Olex2 1.3 (Dolomanov et al., 2009)'
_computing_publication_material 'Olex2 1.3 (Dolomanov et al., 2009)'
_computing_structure_refinement 'SHELXL 2018/3 (Sheldrick, 2015)'
_computing_structure_solution 'SHELXT 2014/5 (Sheldrick, 2014)'
_diffrn_ambient_temperature 240
_diffrn_measured_fraction_theta_full 0.998
_diffrn_measured_fraction_theta_max 0.998
_diffrn_measurement_device_type 'Bruker APEX-II CCD'
_diffrn_measurement_method '\f and \w scans'
_diffrn_radiation_type MoK\a
_diffrn_radiation_wavelength 0.71073
_diffrn_reflns_av_R_equivalents 0.0708
_diffrn_reflns_av_unetI/netI 0.0744
_diffrn_reflns_Laue_measured_fraction_full 0.998
_diffrn_reflns_Laue_measured_fraction_max 0.998
_diffrn_reflns_limit_h_max 34
_diffrn_reflns_limit_h_min -32
_diffrn_reflns_limit_k_max 23
_diffrn_reflns_limit_k_min -23
_diffrn_reflns_limit_l_max 38
_diffrn_reflns_limit_l_min -38
_diffrn_reflns_number 48604
_diffrn_reflns_point_group_measured_fraction_full 0.998
_diffrn_reflns_point_group_measured_fraction_max 0.998
_diffrn_reflns_theta_full 25.027
_diffrn_reflns_theta_max 25.027
_diffrn_reflns_theta_min 2.379
_diffrn_source_current 22.0
_diffrn_source_power 0.99
_diffrn_source_voltage 45.0
_diffrn_standards_number 0
_exptl_absorpt_coefficient_mu 5.021
_exptl_absorpt_correction_T_max 0.7452
_exptl_absorpt_correction_T_min 0.5207
_exptl_absorpt_correction_type multi-scan
_exptl_absorpt_process_details
'SADABS-2016/2 (Bruker,2016/2) was used for absorption correction. wR2(int) was 0.1205 before and 0.0944 after correction. The Ratio of minimum to maximum transmission is 0.6987. The \l/2 correction factor is Not present.'
_exptl_crystal_colour green
_exptl_crystal_colour_primary green
_exptl_crystal_density_diffrn 1.600
_exptl_crystal_description block
_exptl_crystal_F_000 7808
_exptl_crystal_size_max 0.24
_exptl_crystal_size_mid 0.19
_exptl_crystal_size_min 0.09
_refine_diff_density_max 1.453
_refine_diff_density_min -1.503
_refine_diff_density_rms 0.181
_refine_ls_extinction_method none
_refine_ls_goodness_of_fit_ref 1.059
_refine_ls_hydrogen_treatment mixed
_refine_ls_matrix_type full
_refine_ls_number_parameters 962
_refine_ls_number_reflns 14703
_refine_ls_number_restraints 188
_refine_ls_restrained_S_all 1.062
_refine_ls_R_factor_all 0.0646
_refine_ls_R_factor_gt 0.0477
_refine_ls_shift/su_max 0.002
_refine_ls_shift/su_mean 0.000
_refine_ls_structure_factor_coef Fsqd
_refine_ls_weighting_details 'w=1/[\s^2^(Fo^2^)+(0.0256P)^2^+247.0237P] where P=(Fo^2^+2Fc^2^)/3'
_refine_ls_weighting_scheme calc
_refine_ls_wR_factor_gt 0.1138
_refine_ls_wR_factor_ref 0.1207
_reflns_Friedel_coverage 0.000
_reflns_number_gt 11514
_reflns_number_total 14703
_reflns_threshold_expression 'I > 2\s(I)'
_cod_data_source_file d0dt03340e2.cif
_cod_data_source_block 4HT
_cod_database_code 7706135
_shelx_shelxl_version_number 2018/3
_shelx_space_group_comment
;
The symmetry employed for this shelxl refinement is uniquely defined
by the following loop, which should always be used as a source of
symmetry information in preference to the above space-group names.
They are only intended as comments.
;
_shelx_estimated_absorpt_t_max 0.661
_shelx_estimated_absorpt_t_min 0.379
_olex2_refinement_description
;
1. Fixed Uiso
 At 1.5 times of:
  All C(H,H) groups, All C(H,H,H) groups, All O(H) groups, All O(H,H) groups
2. Shared sites
{Re2, W2}
{Re1, W1}
{Re3, W3}
3. Restrained distances
 C7N-O7M
 1.4 with sigma of 0.02
 C1S-O1SA
 1.4 with sigma of 0.02
 C1S-O1SB
 1.4 with sigma of 0.02
 O3S-C3S
 1.4 with sigma of 0.02
 C6S-O6S
 1.4 with sigma of 0.02
 O14S-C14S
 1.4 with sigma of 0.02
 O8S-C8S
 1.4 with sigma of 0.02
 C11S-O11S
 1.4 with sigma of 0.02
 O13S-C13S
 1.4 with sigma of 0.02
 C4S-O4S
 1.4 with sigma of 0.02
 O5S-C5S
 1.4 with sigma of 0.02
 O6S-C6S
 1.4 with sigma of 0.02
 C15S-O15S
 1.4 with sigma of 0.02
 O3M-H3M
 0.85 with sigma of 0.01
 O2M-H2M
 0.85 with sigma of 0.01
 O1M-H1M
 0.85 with sigma of 0.01
 O4M-H4M
 0.85 with sigma of 0.01
 O4M-H4MA
 0.85 with sigma of 0.01
 O6M-H6M
 0.85 with sigma of 0.01
 O10M-H10M
 0.85 with sigma of 0.01
 O11M-H11M
 0.85 with sigma of 0.01
 O8M-H8M
 0.85 with sigma of 0.01
 O7M-H7MA
 0.85 with sigma of 0.01
 O7M-H7M
 0.85 with sigma of 0.01
 O9M-H9M
 0.85 with sigma of 0.01
 C12M-O12M
 1.4 with sigma of 0.02
 C12S-O12S
 1.4 with sigma of 0.02
 C10S-O10S
 1.4 with sigma of 0.02
 C9S-O9S
 1.4 with sigma of 0.02
 H12M-O12M
 0.84 with sigma of 0.02
 C5N-O5M
 1.4 with sigma of 0.02
 C5M-O5M
 1.4 with sigma of 0.02
 O5M-H5M
 0.85 with sigma of 0.01
 H5MA-O5M
 0.84 with sigma of 0.02
 C16B-Re2
 2.13 with sigma of 0.02
 C16A-Re2
 2.13 with sigma of 0.02
 C15B-Re2
 2.13 with sigma of 0.02
 C15A-Re2
 2.13 with sigma of 0.02
 C3M-H3M
 1.909717 with sigma of 0.02
 Fe2-H3M
 2.697902 with sigma of 0.02
 C2M-H2M
 1.91235 with sigma of 0.02
 Fe2-H2M
 2.769584 with sigma of 0.02
 C1M-H1M
 1.908881 with sigma of 0.02
 Fe2-H1M
 2.714839 with sigma of 0.02
 C4M-H4M
 1.878724 with sigma of 0.02
 Fe3-H4M
 2.716316 with sigma of 0.02
 C4N-H4MA
 1.883921 with sigma of 0.02
 Fe3-H4MA
 2.665895 with sigma of 0.02
 C6M-H6M
 1.860582 with sigma of 0.02
 Fe3-H6M
 2.664889 with sigma of 0.02
 C10M-H10M
 1.897423 with sigma of 0.02
 Fe5-H10M
 2.693911 with sigma of 0.02
 C11M-H11M
 1.89089 with sigma of 0.02
 Fe5-H11M
 2.725205 with sigma of 0.02
 C8M-H8M
 1.891059 with sigma of 0.02
 Fe4-H8M
 2.71461 with sigma of 0.02
 C7N-H7MA
 1.888292 with sigma of 0.02
 Fe4-H7MA
 2.769097 with sigma of 0.02
 C7M-H7M
 1.918249 with sigma of 0.02
 Fe4-H7M
 2.768292 with sigma of 0.02
 C9M-H9M
 1.905491 with sigma of 0.02
 Fe4-H9M
 2.749587 with sigma of 0.02
 O4S-H1M
 1.87 with sigma of 0.04
 O5S-H1M
 1.87 with sigma of 0.04
 H12M-C12M
 1.87 with sigma of 0.04
 H12M-Fe5
 2.67 with sigma of 0.04
 C5M-H5M
 1.848982 with sigma of 0.02
 Fe3-H5M
 2.565109 with sigma of 0.02
 H5MA-Fe3
 2.67 with sigma of 0.04
 H5MA-C5N
 1.87 with sigma of 0.04
4. Uiso/Uaniso restraints and constraints
O6M \\sim C6M: within 3A with sigma of 0.01 and sigma for terminal atoms of
0.02 within 3A
O7M \\sim C7M \\sim C7N: within 3A with sigma of 0.01 and sigma for terminal
atoms of 0.02 within 3A
O12M \\sim C12M: within 3A with sigma of 0.01 and sigma for terminal atoms of
0.02 within 3A
O5M \\sim C5M \\sim C5N: within 3A with sigma of 0.01 and sigma for terminal
atoms of 0.02 within 3A
C4N \\sim O4M: within 3A with sigma of 0.02 and sigma for terminal atoms of
0.04 within 3A
Uanis(C15A) \\sim Ueq, Uanis(C16B) \\sim Ueq: with sigma of 0.01 and sigma for
terminal atoms of 0.2
Uanis(C15B) \\sim Ueq, Uanis(C16A) \\sim Ueq: with sigma of 0.01 and sigma for
terminal atoms of 0.2
Uanis(N16B) \\sim Ueq, Uanis(N16A) \\sim Ueq: with sigma of 0.1 and sigma for
terminal atoms of 0.02
Uanis(N15B) \\sim Ueq: with sigma of 0.1 and sigma for terminal atoms of 0.02
Uanis(C8) \\sim Ueq: with sigma of 0.01 and sigma for terminal atoms of 0.2
Uanis(N8) \\sim Ueq: with sigma of 0.1 and sigma for terminal atoms of 0.01
Uanis(N7) \\sim Ueq: with sigma of 0.1 and sigma for terminal atoms of 0.02
Uanis(C7) \\sim Ueq: with sigma of 0.02 and sigma for terminal atoms of 0.2
Uanis(Re2) = Uanis(W2)
Uanis(W2) = Uanis(Re2)
Uanis(Re3) = Uanis(W3)
Uanis(Re1) = Uanis(W1)
5. Others
 Fixed Sof: Re1(0.33333) Re2(0.33333) Re3(0.33333) W1(0.66667) W2(0.66667)
 W3(0.66667) H4M(0.5) H4MA(0.5) H5M(0.5) H7M(0.5) H7MA(0.5) N15A(0.5) N16A(0.5)
 N15B(0.5) N16B(0.5) C15A(0.5) C16A(0.5) C15B(0.5) C16B(0.5) C4M(0.5) H4MB(0.5)
 H4MC(0.5) H4MD(0.5) C5M(0.5) H5MB(0.5) H5MC(0.5) H5MD(0.5) C7M(0.5) H7MB(0.5)
 H7MC(0.5) H7MD(0.5) C4N(0.5) H4NA(0.5) H4NB(0.5) H4NC(0.5) C5N(0.5) H5NA(0.5)
 H5NB(0.5) H5NC(0.5) C7N(0.5) H7NA(0.5) H7NB(0.5) H7NC(0.5) O2S(0.5) C2S(0.5)
 O4S(0.25) C4S(0.25) O5S(0.5) C5S(0.5) O6S(0.25) C6S(0.25) O7S(0.75) C7S(0.75)
 O8S(0.25) C8S(0.25) O9S(0.25) C9S(0.25) H5MA(0.5) O10S(0.25) C10S(0.25)
 O11S(0.25) C11S(0.25) O12S(0.25) C12S(0.25) O13S(0.5) C13S(0.5) O14S(0.25)
 C14S(0.25) O15S(0.25) C15S(0.25) O1SA(0.25) O1SB(0.25) C1S(0.5)
6.a Idealised Me refined as rotating group:
 C1M(H1MA,H1MB,H1MC), C2M(H2MA,H2MB,H2MC), C3M(H3MA,H3MB,H3MC), C4M(H4MB,H4MC,
 H4MD), C5M(H5MB,H5MC,H5MD), C6M(H6MA,H6MB,H6MC), C7M(H7MB,H7MC,H7MD), C8M(H8MA,
 H8MB,H8MC), C9M(H9MA,H9MB,H9MC), C10M(H10A,H10B,H10C), C11M(H11A,H11B,H11C),
 C12M(H12A,H12B,H12C), C4N(H4NA,H4NB,H4NC), C5N(H5NA,H5NB,H5NC), C7N(H7NA,H7NB,
 H7NC)
;
_olex2_submission_special_instructions 'No special instructions were received'

loop_
_space_group_symop_operation_xyz
'x, y, z'
'-x, y, -z+1/2'
'x+1/2, y+1/2, z'
'-x+1/2, y+1/2, -z+1/2'
'-x, -y, -z'
'x, -y, z-1/2'
'-x+1/2, -y+1/2, -z'
'x+1/2, -y+1/2, z-1/2'

loop_
_atom_site_label
_atom_site_type_symbol
_atom_site_fract_x
_atom_site_fract_y
_atom_site_fract_z
_atom_site_U_iso_or_equiv
_atom_site_adp_type
_atom_site_occupancy
_atom_site_site_symmetry_order
_atom_site_calc_flag
_atom_site_refinement_flags_posn
_atom_site_refinement_flags_adp
_atom_site_refinement_flags_occupancy
_atom_site_disorder_assembly
_atom_site_disorder_group
Re1 Re 0.55930(2) 0.45199(2) 0.37319(2) 0.02366(9) Uani 0.3333 1 d . . P A 2
Re2 Re 0.57881(2) 0.83278(2) 0.38004(2) 0.02804(10) Uani 0.3333 1 d D . P B 2
Re3 Re 0.32393(2) 0.66052(2) 0.26547(2) 0.02120(9) Uani 0.3333 1 d . . P C 2
W1 W 0.55930(2) 0.45199(2) 0.37319(2) 0.02366(9) Uani 0.6667 1 d . . P A 1
W2 W 0.57881(2) 0.83278(2) 0.38004(2) 0.02804(10) Uani 0.6667 1 d . . P B 1
W3 W 0.32393(2) 0.66052(2) 0.26547(2) 0.02120(9) Uani 0.6667 1 d . . P C 1
Fe1 Fe 0.500000 0.64859(8) 0.250000 0.0153(3) Uani 1 2 d S T P . .
Fe2 Fe 0.39361(5) 0.91829(6) 0.26603(5) 0.0293(3) Uani 1 1 d D . . . .
Fe3 Fe 0.47108(5) 0.65238(7) 0.43194(4) 0.0302(3) Uani 1 1 d D . . . .
Fe4 Fe 0.71572(5) 0.62863(7) 0.40879(4) 0.0310(3) Uani 1 1 d D . . . .
Fe5 Fe 0.37034(5) 0.39268(6) 0.25350(4) 0.0255(3) Uani 1 1 d D . . . .
O1M O 0.4187(3) 1.0209(4) 0.2634(3) 0.065(2) Uani 1 1 d D . . . .
H1M H 0.4026(15) 1.0498(15) 0.2428(12) 0.098 Uiso 1 1 d D U . . .
O2M O 0.3780(3) 0.9514(4) 0.3217(3) 0.060(2) Uani 1 1 d D . . . .
H2M H 0.371(5) 0.9919(17) 0.3279(19) 0.090 Uiso 1 1 d D U . . .
O3M O 0.3207(3) 0.9541(4) 0.2235(3) 0.0499(19) Uani 1 1 d D . . . .
H3M H 0.3064(18) 0.989(4) 0.229(2) 0.075 Uiso 1 1 d D U . . .
O4M O 0.4311(3) 0.5807(4) 0.4556(3) 0.056(2) Uani 1 1 d D U . . .
H4M H 0.401(3) 0.587(5) 0.453(7) 0.084 Uiso 0.5 1 d D U P D 1
H4MA H 0.413(5) 0.5959(18) 0.469(5) 0.084 Uiso 0.5 1 d D U P E 2
O5M O 0.4300(4) 0.7293(4) 0.4509(3) 0.071(3) Uani 1 1 d D U . . .
H5M H 0.446(5) 0.767(4) 0.457(10) 0.107 Uiso 0.5 1 d D U P F 1
O6M O 0.5244(3) 0.6559(4) 0.4993(2) 0.053(2) Uani 1 1 d D U . . .
H6M H 0.5198(17) 0.633(5) 0.5197(10) 0.079 Uiso 1 1 d D U . . .
O7M O 0.7312(3) 0.6240(5) 0.4789(2) 0.063(2) Uani 1 1 d D U . . .
H7M H 0.728(7) 0.590(2) 0.4939(18) 0.095 Uiso 0.5 1 d D U P G 1
H7MA H 0.7593(16) 0.618(15) 0.5013(10) 0.095 Uiso 0.5 1 d D U P H 2
O8M O 0.7812(3) 0.6936(4) 0.4274(2) 0.0451(18) Uani 1 1 d D . . . .
H8M H 0.803(2) 0.697(3) 0.4545(8) 0.068 Uiso 1 1 d D U . . .
O9M O 0.7636(3) 0.5411(4) 0.4211(3) 0.063(2) Uani 1 1 d D . . . .
H9M H 0.794(2) 0.535(3) 0.441(3) 0.094 Uiso 1 1 d D U . . .
O10M O 0.2937(3) 0.3798(4) 0.2074(2) 0.0472(18) Uani 1 1 d D . . . .
H10M H 0.2862(9) 0.374(5) 0.1793(6) 0.071 Uiso 1 1 d D U . . .
O11M O 0.3463(3) 0.3627(4) 0.3055(2) 0.0438(18) Uani 1 1 d D . . . .
H11M H 0.327(4) 0.328(4) 0.3027(16) 0.066 Uiso 1 1 d D U . . .
O12M O 0.3831(3) 0.2856(4) 0.2497(3) 0.063(2) Uani 1 1 d D U . . .
N1 N 0.5220(3) 0.5734(4) 0.2973(2) 0.0246(15) Uani 1 1 d . . . . .
N2 N 0.4470(3) 0.4051(4) 0.3009(2) 0.0317(17) Uani 1 1 d . . . . .
N3 N 0.6081(3) 0.4140(4) 0.3013(3) 0.0362(19) Uani 1 1 d . . . . .
N4 N 0.6528(3) 0.5603(5) 0.3954(3) 0.050(2) Uani 1 1 d . . . . .
N5 N 0.5141(3) 0.5732(4) 0.4161(3) 0.0375(19) Uani 1 1 d . . . . .
N6 N 0.5026(4) 0.3811(5) 0.4319(3) 0.059(3) Uani 1 1 d . . . . .
N7 N 0.5741(6) 0.2850(6) 0.3707(5) 0.095(4) Uani 1 1 d . U . . .
N8 N 0.6478(6) 0.4192(8) 0.4708(5) 0.117(5) Uani 1 1 d . U . . .
N9 N 0.5279(3) 0.7200(4) 0.2997(2) 0.0260(16) Uani 1 1 d . . . . .
N10 N 0.6664(3) 0.7154(5) 0.3975(3) 0.046(2) Uani 1 1 d . . . . .
N11 N 0.4051(3) 0.8901(5) 0.2077(3) 0.039(2) Uani 1 1 d . . . . .
N12 N 0.4675(3) 0.8886(5) 0.3110(3) 0.0383(19) Uani 1 1 d . . . . .
N13 N 0.5097(3) 0.7315(4) 0.4135(2) 0.0377(19) Uani 1 1 d . . . . .
N14 N 0.6384(4) 0.8160(5) 0.4893(3) 0.054(2) Uani 1 1 d . . . . .
N17 N 0.5685(3) 0.6509(4) 0.2466(2) 0.0264(16) Uani 1 1 d . . . . .
N18 N 0.3649(3) 0.8180(4) 0.2698(3) 0.039(2) Uani 1 1 d . . . . .
N19 N 0.7077(3) 0.6319(4) 0.3409(3) 0.0344(18) Uani 1 1 d . . . . .
N20 N 0.3536(3) 0.4972(4) 0.2631(3) 0.0347(18) Uani 1 1 d . . . . .
N21 N 0.4124(3) 0.6456(5) 0.3666(3) 0.041(2) Uani 1 1 d . . . . .
N22 N 0.2860(5) 0.7297(7) 0.3382(4) 0.084(4) Uani 1 1 d . . . . .
N23 N 0.2244(3) 0.7568(5) 0.2095(3) 0.046(2) Uani 1 1 d . . . . .
N24 N 0.2291(4) 0.5646(5) 0.2623(4) 0.066(3) Uani 1 1 d . . . . .
N15A N 0.6921(9) 0.9092(15) 0.4162(9) 0.082(8) Uani 0.5 1 d . . P B 1
N16A N 0.5609(12) 0.9805(14) 0.4165(10) 0.091(8) Uani 0.5 1 d . U P B 1
N15B N 0.6670(11) 0.9490(15) 0.4136(9) 0.081(7) Uani 0.5 1 d . U P B 2
N16B N 0.5322(10) 0.9522(15) 0.4252(8) 0.077(7) Uani 0.5 1 d . U P B 2
C1 C 0.5334(3) 0.5312(4) 0.3228(3) 0.0241(18) Uani 1 1 d . . . . .
C2 C 0.4870(4) 0.4217(5) 0.3259(3) 0.030(2) Uani 1 1 d . . . . .
C3 C 0.5907(3) 0.4265(4) 0.3262(3) 0.0268(19) Uani 1 1 d . . . . .
C4 C 0.6202(4) 0.5217(5) 0.3880(3) 0.032(2) Uani 1 1 d . . . . .
C5 C 0.5315(3) 0.5322(6) 0.4023(3) 0.034(2) Uani 1 1 d . . . . .
C6 C 0.5222(4) 0.4057(6) 0.4111(3) 0.045(3) Uani 1 1 d . . . . .
C7 C 0.5704(5) 0.3444(6) 0.3722(4) 0.053(3) Uani 1 1 d . U . . .
C8 C 0.6176(6) 0.4297(8) 0.4361(5) 0.080(4) Uani 1 1 d . U . . .
C9 C 0.5466(3) 0.7572(4) 0.3283(3) 0.0239(18) Uani 1 1 d . . . . .
C10 C 0.6352(4) 0.7564(5) 0.3902(3) 0.036(2) Uani 1 1 d . . . . .
C11 C 0.4093(3) 0.8709(5) 0.1767(3) 0.034(2) Uani 1 1 d . . . . .
C12 C 0.5062(4) 0.8691(5) 0.3360(3) 0.032(2) Uani 1 1 d . . . . .
C13 C 0.5337(4) 0.7670(5) 0.4018(3) 0.035(2) Uani 1 1 d . . . . .
C14 C 0.6178(4) 0.8224(6) 0.4517(3) 0.043(3) Uani 1 1 d . . . . .
C17 C 0.6058(3) 0.6553(4) 0.2430(3) 0.0239(18) Uani 1 1 d . . . . .
C18 C 0.3518(3) 0.7622(4) 0.2687(3) 0.0277(19) Uani 1 1 d . . . . .
C19 C 0.6974(3) 0.6418(5) 0.3038(3) 0.029(2) Uani 1 1 d . . . . .
C20 C 0.3444(3) 0.5542(5) 0.2656(3) 0.0286(19) Uani 1 1 d . . . . .
C21 C 0.3808(3) 0.6481(5) 0.3314(3) 0.030(2) Uani 1 1 d . . . . .
C22 C 0.2997(4) 0.7054(6) 0.3127(3) 0.042(3) Uani 1 1 d . . . . .
C23 C 0.2589(3) 0.7227(5) 0.2289(3) 0.034(2) Uani 1 1 d . . . . .
C24 C 0.2630(4) 0.5974(6) 0.2633(4) 0.042(2) Uani 1 1 d . . . . .
C15A C 0.6545(8) 0.8842(11) 0.4036(7) 0.035(5) Uani 0.5 1 d . U P B 1
C16A C 0.5671(9) 0.9297(13) 0.4019(9) 0.044(6) Uani 0.5 1 d . U P B 1
C15B C 0.6331(9) 0.9131(12) 0.4014(8) 0.052(6) Uani 0.5 1 d D U P B 2
C16B C 0.5500(9) 0.9137(11) 0.4095(7) 0.037(5) Uani 0.5 1 d D U P B 2
C1M C 0.4650(6) 1.0507(9) 0.2935(6) 0.118(7) Uani 1 1 d D . . . .
H1MA H 0.493009 1.030619 0.288418 0.176 Uiso 1 1 calc R U . . .
H1MB H 0.469421 1.041729 0.324088 0.176 Uiso 1 1 calc R U . . .
H1MC H 0.464134 1.100168 0.288513 0.176 Uiso 1 1 calc R U . . .
C2M C 0.3910(6) 0.9093(10) 0.3617(5) 0.097(6) Uani 1 1 d D . . . .
H2MA H 0.389488 0.860806 0.353703 0.145 Uiso 1 1 calc R U . . .
H2MB H 0.367228 0.918302 0.375184 0.145 Uiso 1 1 calc R U . . .
H2MC H 0.425108 0.920551 0.382954 0.145 Uiso 1 1 calc R U . . .
C3M C 0.2850(5) 0.9193(7) 0.1845(4) 0.073(4) Uani 1 1 d D . . . .
H3MA H 0.295114 0.924958 0.159798 0.110 Uiso 1 1 calc R U . . .
H3MB H 0.251465 0.938841 0.176456 0.110 Uiso 1 1 calc R U . . .
H3MC H 0.284293 0.870481 0.191038 0.110 Uiso 1 1 calc R U . . .
C4M C 0.4444(13) 0.5113(13) 0.4697(11) 0.069(8) Uani 0.5 1 d D . P I 1
H4MB H 0.458688 0.489421 0.450730 0.103 Uiso 0.5 1 calc R U P I 1
H4MC H 0.414271 0.486278 0.467426 0.103 Uiso 0.5 1 calc R U P I 1
H4MD H 0.469136 0.510798 0.500537 0.103 Uiso 0.5 1 calc R U P I 1
C5M C 0.3836(9) 0.7398(19) 0.4538(14) 0.129(9) Uani 0.5 1 d D U P J 1
H5MB H 0.363266 0.698149 0.444430 0.193 Uiso 0.5 1 calc R U P J 1
H5MC H 0.365859 0.777752 0.434366 0.193 Uiso 0.5 1 calc R U P J 1
H5MD H 0.389404 0.750647 0.484448 0.193 Uiso 0.5 1 calc R U P J 1
C6M C 0.5756(6) 0.6755(10) 0.5166(5) 0.104(6) Uani 1 1 d D U . . .
H6MA H 0.586699 0.679177 0.492306 0.156 Uiso 1 1 calc R U . . .
H6MB H 0.595906 0.641031 0.537874 0.156 Uiso 1 1 calc R U . . .
H6MC H 0.579622 0.719775 0.531495 0.156 Uiso 1 1 calc R U . . .
C7M C 0.7334(12) 0.6871(17) 0.5052(9) 0.091(7) Uani 0.5 1 d D U P K 1
H7MB H 0.764855 0.711490 0.511104 0.136 Uiso 0.5 1 calc R U P K 1
H7MC H 0.731906 0.674371 0.533368 0.136 Uiso 0.5 1 calc R U P K 1
H7MD H 0.704903 0.716757 0.488379 0.136 Uiso 0.5 1 calc R U P K 1
C8M C 0.7876(5) 0.7515(7) 0.4032(4) 0.062(4) Uani 1 1 d D . . . .
H8MA H 0.794188 0.735509 0.377926 0.094 Uiso 1 1 calc R U . . .
H8MB H 0.816029 0.779157 0.422808 0.094 Uiso 1 1 calc R U . . .
H8MC H 0.757016 0.779341 0.392479 0.094 Uiso 1 1 calc R U . . .
C9M C 0.7504(9) 0.4836(10) 0.3900(7) 0.146(9) Uani 1 1 d D . . . .
H9MA H 0.715322 0.488193 0.368746 0.219 Uiso 1 1 calc R U . . .
H9MB H 0.754559 0.440666 0.406394 0.219 Uiso 1 1 calc R U . . .
H9MC H 0.772310 0.483592 0.374028 0.219 Uiso 1 1 calc R U . . .
C10M C 0.2493(4) 0.4030(7) 0.2117(4) 0.059(3) Uani 1 1 d D . . . .
H10A H 0.223303 0.413447 0.182321 0.089 Uiso 1 1 calc R U . . .
H10B H 0.257031 0.444220 0.230181 0.089 Uiso 1 1 calc R U . . .
H10C H 0.237156 0.367141 0.225686 0.089 Uiso 1 1 calc R U . . .
C11M C 0.3622(5) 0.3899(8) 0.3492(4) 0.075(4) Uani 1 1 d D . . . .
H11A H 0.333383 0.393117 0.357246 0.112 Uiso 1 1 calc R U . . .
H11B H 0.376574 0.435529 0.350257 0.112 Uiso 1 1 calc R U . . .
H11C H 0.387679 0.359795 0.370246 0.112 Uiso 1 1 calc R U . . .
C12M C 0.3541(8) 0.2354(9) 0.2230(8) 0.152(8) Uani 1 1 d D U . . .
H12A H 0.357425 0.236029 0.194642 0.228 Uiso 1 1 calc R U . . .
H12B H 0.318918 0.243122 0.217839 0.228 Uiso 1 1 calc R U . . .
H12C H 0.365059 0.190953 0.237391 0.228 Uiso 1 1 calc R U . . .
C4N C 0.4170(15) 0.5112(19) 0.4426(13) 0.100(11) Uani 0.5 1 d D U P I 2
H4NA H 0.400313 0.508370 0.410241 0.150 Uiso 0.5 1 calc R U P I 2
H4NB H 0.394065 0.495384 0.455630 0.150 Uiso 0.5 1 calc R U P I 2
H4NC H 0.447128 0.482341 0.453240 0.150 Uiso 0.5 1 calc R U P I 2
C5N C 0.4072(13) 0.7866(13) 0.4246(10) 0.093(7) Uani 0.5 1 d D U P J 2
H5NA H 0.420230 0.792259 0.401669 0.140 Uiso 0.5 1 calc R U P J 2
H5NB H 0.414882 0.827567 0.443299 0.140 Uiso 0.5 1 calc R U P J 2
H5NC H 0.370794 0.779890 0.410532 0.140 Uiso 0.5 1 calc R U P J 2
C7N C 0.6914(8) 0.6283(18) 0.4945(8) 0.077(6) Uani 0.5 1 d D U P K 2
H7NA H 0.689200 0.675163 0.504037 0.115 Uiso 0.5 1 calc R U P K 2
H7NB H 0.698676 0.597016 0.519579 0.115 Uiso 0.5 1 calc R U P K 2
H7NC H 0.659379 0.615530 0.470464 0.115 Uiso 0.5 1 calc R U P K 2
O2S O 0.4105(14) 0.2106(19) 0.3207(12) 0.167(13) Uiso 0.5 1 d . . P L 1
C2S C 0.4541(16) 0.232(2) 0.3634(14) 0.115(13) Uiso 0.5 1 d . . P L 1
O3S O 0.2606(5) 0.3182(6) 0.1261(4) 0.102(4) Uiso 1 1 d D . . . .
C3S C 0.2905(9) 0.2955(14) 0.1030(8) 0.156(9) Uiso 1 1 d D . . . .
O4S O 0.3734(17) 1.087(2) 0.1869(10) 0.069(11) Uiso 0.25 1 d D . P M 2
C4S C 0.387(2) 1.078(3) 0.1513(15) 0.065(14) Uiso 0.25 1 d D . P M 2
O5S O 0.3998(9) 1.0894(12) 0.1900(7) 0.085(7) Uiso 0.5 1 d D . P N 1
C5S C 0.3522(13) 1.076(3) 0.1567(15) 0.142(17) Uiso 0.5 1 d D . P N 1
O6S O 0.4343(15) 1.141(2) 0.1418(12) 0.072(10) Uiso 0.25 1 d D . P O 1
C6S C 0.428(3) 1.117(3) 0.0994(15) 0.090(19) Uiso 0.25 1 d D . P O 1
O7S O 0.3890(5) 1.0813(7) 0.3567(4) 0.080(4) Uiso 0.75 1 d . . P P 2
C7S C 0.3457(12) 1.1003(17) 0.3599(10) 0.138(11) Uiso 0.75 1 d . . P P 2
O8S O 0.4672(12) 1.0597(17) 0.4344(11) 0.056(8) Uiso 0.25 1 d D . P Q 1
C8S C 0.478(3) 1.103(4) 0.471(2) 0.11(2) Uiso 0.25 1 d D . P Q 1
O9S O 0.521(3) 1.155(4) 0.503(3) 0.18(3) Uiso 0.25 1 d D . P R 2
C9S C 0.483(3) 1.113(5) 0.506(3) 0.13(3) Uiso 0.25 1 d D . P R 2
H5MA H 0.442(5) 0.742(5) 0.4782(9) 0.189 Uiso 0.5 1 d D U P S 2
H12M H 0.407(5) 0.266(2) 0.272(4) 0.189 Uiso 1 1 d D U . . .
O10S O 0.3555(19) 0.750(2) 0.5114(16) 0.111(16) Uiso 0.25 1 d D . P T 2
C10S C 0.353(2) 0.701(3) 0.4797(17) 0.066(14) Uiso 0.25 1 d D . P T 2
O11S O 0.7489(15) 1.005(2) 0.4759(14) 0.078(11) Uiso 0.25 1 d D . P U 1
C11S C 0.728(3) 1.067(3) 0.483(2) 0.084(18) Uiso 0.25 1 d D . P U 1
O12S O 0.739(2) 1.028(3) 0.505(2) 0.14(2) Uiso 0.25 1 d D . P V 2
C12S C 0.694(3) 1.055(4) 0.475(2) 0.10(2) Uiso 0.25 1 d D . P V 2
O13S O 0.8304(11) 1.0920(15) 0.4372(9) 0.131(10) Uiso 0.5 1 d D . P W 1
C13S C 0.7918(12) 1.0693(18) 0.3976(10) 0.094(10) Uiso 0.5 1 d D . P W 1
O14S O 0.8202(19) 0.491(3) 0.5017(18) 0.118(17) Uiso 0.25 1 d D . P X 1
C14S C 0.855(2) 0.513(3) 0.4846(18) 0.066(14) Uiso 0.25 1 d D . P X 1
O15S O 0.884(3) 0.475(3) 0.485(2) 0.15(2) Uiso 0.25 1 d D . P Y 2
C15S C 0.867(4) 0.525(5) 0.451(3) 0.15(3) Uiso 0.25 1 d D . P Y 2
O1SA O 0.500000 0.263(2) 0.250000 0.131(14) Uiso 0.5 2 d DS . P Z 1
O1SB O 0.463(3) 0.233(4) 0.2293(14) 0.16(2) Uiso 0.25 1 d D . P Z 2
C1S C 0.4775(18) 0.239(2) 0.2766(14) 0.140(16) Uiso 0.5 1 d D . P . .

loop_
_atom_site_aniso_label
_atom_site_aniso_U_11
_atom_site_aniso_U_22
_atom_site_aniso_U_33
_atom_site_aniso_U_23
_atom_site_aniso_U_13
_atom_site_aniso_U_12
Re1 0.02309(17) 0.02681(19) 0.02101(17) 0.00238(14) 0.00886(13) 0.00004(14)
Re2 0.0310(2) 0.02510(19) 0.02290(18) -0.00065(15) 0.00569(15) -0.00406(15)
Re3 0.01839(17) 0.02172(18) 0.02426(18) -0.00177(13) 0.00946(13) -0.00199(13)
W1 0.02309(17) 0.02681(19) 0.02101(17) 0.00238(14) 0.00886(13) 0.00004(14)
W2 0.0310(2) 0.02510(19) 0.02290(18) -0.00065(15) 0.00569(15) -0.00406(15)
W3 0.01839(17) 0.02172(18) 0.02426(18) -0.00177(13) 0.00946(13) -0.00199(13)
Fe1 0.0136(7) 0.0170(8) 0.0152(7) 0.000 0.0055(6) 0.000
Fe2 0.0247(6) 0.0228(7) 0.0414(8) -0.0045(6) 0.0144(6) 0.0020(5)
Fe3 0.0359(7) 0.0359(8) 0.0210(6) 0.0013(5) 0.0137(6) 0.0011(6)
Fe4 0.0236(7) 0.0407(8) 0.0242(6) -0.0039(6) 0.0051(5) -0.0047(6)
Fe5 0.0260(6) 0.0228(6) 0.0298(7) -0.0013(5) 0.0133(5) -0.0040(5)
O1M 0.069(6) 0.029(4) 0.094(7) 0.001(4) 0.029(5) -0.016(4)
O2M 0.064(5) 0.057(5) 0.074(6) -0.021(5) 0.042(5) -0.004(4)
O3M 0.033(4) 0.036(4) 0.073(5) 0.001(4) 0.014(4) 0.016(3)
O4M 0.074(6) 0.052(5) 0.054(5) 0.003(4) 0.039(5) -0.013(4)
O5M 0.094(7) 0.057(5) 0.085(6) 0.005(5) 0.058(6) 0.028(5)
O6M 0.060(5) 0.073(6) 0.026(4) 0.005(4) 0.018(3) -0.015(4)
O7M 0.057(5) 0.096(7) 0.031(4) -0.003(4) 0.013(4) 0.007(5)
O8M 0.030(4) 0.058(5) 0.030(4) 0.002(3) -0.005(3) -0.014(3)
O9M 0.062(5) 0.054(5) 0.065(6) -0.005(4) 0.019(4) 0.007(4)
O10M 0.034(4) 0.060(5) 0.043(4) -0.013(4) 0.010(3) -0.001(3)
O11M 0.046(4) 0.053(5) 0.039(4) -0.010(3) 0.025(3) -0.025(4)
O12M 0.065(5) 0.031(4) 0.091(7) -0.009(4) 0.030(5) 0.003(4)
N1 0.022(4) 0.027(4) 0.026(4) 0.000(3) 0.011(3) 0.004(3)
N2 0.025(4) 0.039(5) 0.028(4) 0.003(3) 0.008(3) -0.005(3)
N3 0.036(4) 0.037(5) 0.035(5) 0.000(4) 0.015(4) 0.001(4)
N4 0.039(5) 0.069(7) 0.039(5) -0.005(5) 0.013(4) -0.017(5)
N5 0.044(5) 0.042(5) 0.031(4) 0.003(4) 0.020(4) 0.009(4)
N6 0.094(8) 0.046(6) 0.059(6) -0.001(5) 0.054(6) -0.009(5)
N7 0.130(10) 0.054(7) 0.137(11) 0.029(7) 0.092(9) 0.022(7)
N8 0.109(8) 0.103(8) 0.096(8) 0.038(7) -0.004(6) -0.016(7)
N9 0.022(4) 0.024(4) 0.031(4) 0.005(3) 0.011(3) 0.000(3)
N10 0.038(5) 0.060(6) 0.029(4) -0.012(4) 0.002(4) 0.005(5)
N11 0.036(5) 0.050(5) 0.034(5) -0.002(4) 0.017(4) 0.009(4)
N12 0.024(4) 0.049(5) 0.038(5) -0.004(4) 0.009(4) 0.004(4)
N13 0.044(5) 0.045(5) 0.024(4) 0.005(4) 0.013(4) -0.002(4)
N14 0.047(6) 0.063(7) 0.034(5) 0.001(5) -0.001(4) -0.005(5)
N17 0.026(4) 0.027(4) 0.029(4) -0.001(3) 0.014(3) 0.000(3)
N18 0.028(4) 0.038(5) 0.056(5) -0.007(4) 0.019(4) -0.002(4)
N19 0.021(4) 0.047(5) 0.029(5) -0.003(4) 0.005(3) -0.005(3)
N20 0.028(4) 0.036(5) 0.039(5) 0.000(4) 0.013(4) -0.001(4)
N21 0.041(5) 0.055(6) 0.032(5) 0.002(4) 0.019(4) 0.001(4)
N22 0.074(8) 0.114(11) 0.076(8) -0.016(8) 0.043(7) 0.015(7)
N23 0.044(5) 0.043(5) 0.050(5) -0.005(4) 0.018(4) 0.007(4)
N24 0.044(6) 0.042(6) 0.120(10) 0.002(6) 0.042(6) -0.009(5)
N15A 0.055(16) 0.078(19) 0.10(2) -0.029(16) 0.012(14) -0.019(14)
N16A 0.097(16) 0.062(13) 0.095(15) -0.035(12) 0.019(12) 0.002(12)
N15B 0.079(14) 0.073(14) 0.077(14) -0.009(12) 0.017(11) -0.039(12)
N16B 0.077(13) 0.086(15) 0.051(11) -0.022(11) 0.007(10) 0.018(12)
C1 0.025(4) 0.025(5) 0.022(4) -0.002(4) 0.009(4) -0.005(4)
C2 0.041(6) 0.030(5) 0.026(5) 0.009(4) 0.019(4) 0.003(4)
C3 0.038(5) 0.023(4) 0.019(4) 0.002(3) 0.011(4) 0.005(4)
C4 0.031(5) 0.044(6) 0.015(4) 0.005(4) 0.003(4) -0.002(4)
C5 0.027(5) 0.060(7) 0.015(4) 0.001(4) 0.011(4) -0.004(5)
C6 0.064(7) 0.045(6) 0.036(6) 0.001(5) 0.031(6) -0.005(5)
C7 0.068(8) 0.038(6) 0.076(8) 0.010(6) 0.051(7) 0.007(5)
C8 0.071(7) 0.080(8) 0.063(7) 0.027(6) 0.000(6) -0.011(6)
C9 0.020(4) 0.026(5) 0.025(4) -0.006(4) 0.008(4) 0.002(4)
C10 0.032(5) 0.046(6) 0.022(5) -0.004(4) 0.005(4) -0.004(5)
C11 0.026(5) 0.025(5) 0.046(6) -0.006(4) 0.009(4) -0.002(4)
C12 0.033(5) 0.030(5) 0.039(5) -0.012(4) 0.021(5) -0.008(4)
C13 0.047(6) 0.035(5) 0.024(5) 0.008(4) 0.014(4) 0.008(5)
C14 0.044(6) 0.050(7) 0.031(6) -0.003(5) 0.009(5) -0.001(5)
C17 0.018(4) 0.030(5) 0.024(4) -0.005(4) 0.008(3) -0.002(3)
C18 0.026(5) 0.020(5) 0.038(5) -0.010(4) 0.014(4) -0.007(4)
C19 0.018(4) 0.040(5) 0.031(5) -0.003(4) 0.012(4) -0.004(4)
C20 0.026(5) 0.031(5) 0.033(5) -0.004(4) 0.016(4) -0.004(4)
C21 0.025(5) 0.043(6) 0.024(5) 0.006(4) 0.012(4) 0.000(4)
C22 0.035(5) 0.062(7) 0.033(5) -0.010(5) 0.017(5) 0.004(5)
C23 0.023(5) 0.032(5) 0.049(6) -0.009(5) 0.016(4) 0.005(4)
C24 0.025(5) 0.048(6) 0.059(7) -0.004(5) 0.023(5) -0.006(5)
C15A 0.029(8) 0.029(8) 0.044(8) -0.012(7) 0.012(7) -0.015(7)
C16A 0.034(9) 0.042(10) 0.050(10) 0.001(8) 0.010(7) -0.001(7)
C15B 0.063(10) 0.055(10) 0.038(9) -0.002(8) 0.021(8) 0.001(8)
C16B 0.043(9) 0.034(9) 0.035(8) -0.013(7) 0.016(7) 0.004(7)
C1M 0.107(14) 0.081(12) 0.144(17) -0.014(12) 0.030(13) -0.053(11)
C2M 0.083(11) 0.146(17) 0.071(10) -0.022(11) 0.042(9) -0.003(11)
C3M 0.038(7) 0.087(11) 0.072(9) -0.006(8) -0.002(6) 0.001(7)
C4M 0.11(3) 0.036(14) 0.08(2) 0.000(14) 0.051(19) -0.002(16)
C5M 0.131(16) 0.095(14) 0.135(15) 0.003(14) 0.028(14) 0.011(14)
C6M 0.083(10) 0.140(13) 0.058(8) 0.027(9) -0.003(7) -0.048(9)
C7M 0.078(13) 0.132(15) 0.050(11) -0.013(12) 0.012(11) 0.012(12)
C8M 0.070(8) 0.069(9) 0.037(6) -0.004(6) 0.010(6) -0.032(7)
C9M 0.17(2) 0.101(16) 0.14(2) -0.024(14) 0.038(17) 0.039(15)
C10M 0.047(7) 0.066(8) 0.068(8) 0.004(7) 0.027(6) 0.000(6)
C11M 0.058(8) 0.112(12) 0.050(8) -0.014(8) 0.018(6) -0.034(8)
C12M 0.128(14) 0.084(12) 0.187(16) -0.051(12) 0.007(13) 0.012(11)
C4N 0.09(2) 0.10(2) 0.11(3) -0.01(2) 0.042(19) -0.01(2)
C5N 0.109(14) 0.063(13) 0.114(15) 0.007(12) 0.052(13) 0.015(12)
C7N 0.073(12) 0.115(15) 0.040(10) -0.007(11) 0.021(10) 0.009(12)

loop_
_atom_type_symbol
_atom_type_description
_atom_type_scat_dispersion_real
_atom_type_scat_dispersion_imag
_atom_type_scat_source
C C 0.0033 0.0016 'International Tables Vol C Tables 4.2.6.8 and 6.1.1.4'
H H 0.0000 0.0000 'International Tables Vol C Tables 4.2.6.8 and 6.1.1.4'
Fe Fe 0.3463 0.8444 'International Tables Vol C Tables 4.2.6.8 and 6.1.1.4'
N N 0.0061 0.0033 'International Tables Vol C Tables 4.2.6.8 and 6.1.1.4'
O O 0.0106 0.0060 'International Tables Vol C Tables 4.2.6.8 and 6.1.1.4'
Re Re -1.0185 7.2310 'International Tables Vol C Tables 4.2.6.8 and 6.1.1.4'
W W -0.8490 6.8722 'International Tables Vol C Tables 4.2.6.8 and 6.1.1.4'

loop_
_geom_angle_atom_site_label_1
_geom_angle_atom_site_label_2
_geom_angle_atom_site_label_3
_geom_angle
_geom_angle_site_symmetry_1
_geom_angle_site_symmetry_3
_geom_angle_publ_flag
C2 Re1 C1 72.9(3) . . ?
C2 Re1 C3 89.4(3) . . ?
C2 Re1 C5 95.2(3) . . ?
C2 Re1 C6 74.3(4) . . ?
C3 Re1 C1 74.4(3) . . ?
C3 Re1 C5 146.4(3) . . ?
C3 Re1 C6 141.2(4) . . ?
C4 Re1 C1 73.6(3) . . ?
C4 Re1 C2 145.9(3) . . ?
C4 Re1 C3 75.8(3) . . ?
C4 Re1 C5 82.1(4) . . ?
C4 Re1 C6 134.7(4) . . ?
C4 Re1 C7 121.2(4) . . ?
C5 Re1 C1 75.3(3) . . ?
C6 Re1 C1 130.0(4) . . ?
C6 Re1 C5 71.4(4) . . ?
C7 Re1 C1 134.5(4) . . ?
C7 Re1 C2 80.0(4) . . ?
C7 Re1 C3 69.5(4) . . ?
C7 Re1 C5 144.1(4) . . ?
C7 Re1 C6 73.1(4) . . ?
C8 Re1 C1 141.8(5) . . ?
C8 Re1 C2 144.8(5) . . ?
C8 Re1 C3 104.5(5) . . ?
C8 Re1 C4 69.3(5) . . ?
C8 Re1 C5 90.6(5) . . ?
C8 Re1 C6 74.8(5) . . ?
C8 Re1 C7 75.3(6) . . ?
C9 Re2 C11 74.1(3) . 2_655 ?
C9 Re2 C14 131.4(4) . . ?
C9 Re2 C16B 136.1(7) . . ?
C10 Re2 C9 73.0(3) . . ?
C10 Re2 C11 89.7(4) . 2_655 ?
C10 Re2 C12 145.1(3) . . ?
C10 Re2 C13 93.6(4) . . ?
C10 Re2 C14 74.7(4) . . ?
C10 Re2 C16B 147.1(6) . . ?
C11 Re2 C14 140.7(4) 2_655 . ?
C11 Re2 C16B 111.0(7) 2_655 . ?
C12 Re2 C9 72.5(3) . . ?
C12 Re2 C11 76.1(3) . 2_655 ?
C12 Re2 C13 81.7(4) . . ?
C12 Re2 C14 134.7(4) . . ?
C12 Re2 C16B 67.1(6) . . ?
C13 Re2 C9 74.1(3) . . ?
C13 Re2 C11 145.4(4) . 2_655 ?
C13 Re2 C14 72.7(4) . . ?
C13 Re2 C16B 83.6(8) . . ?
C14 Re2 C16B 73.2(7) . . ?
C15B Re2 C9 142.1(7) . . ?
C15B Re2 C10 92.5(8) . . ?
C15B Re2 C12 112.0(8) . . ?
C15B Re2 C13 143.0(7) . . ?
C15B Re2 C14 73.8(7) . . ?
C15B Re2 C16B 71.9(10) . . ?
C18 Re3 C17 72.0(3) . 2_655 ?
C18 Re3 C19 98.7(4) . 2_655 ?
C18 Re3 C20 142.8(3) . . ?
C18 Re3 C21 86.2(4) . . ?
C18 Re3 C22 79.3(4) . . ?
C18 Re3 C23 74.5(3) . . ?
C18 Re3 C24 146.5(4) . . ?
C19 Re3 C17 74.7(3) 2_655 2_655 ?
C19 Re3 C20 78.4(3) 2_655 . ?
C19 Re3 C21 146.3(3) 2_655 . ?
C19 Re3 C22 143.8(4) 2_655 . ?
C19 Re3 C23 72.1(3) 2_655 . ?
C20 Re3 C17 71.5(3) . 2_655 ?
C21 Re3 C17 75.2(3) . 2_655 ?
C21 Re3 C20 77.9(4) . . ?
C21 Re3 C23 140.4(4) . . ?
C22 Re3 C17 135.8(4) . 2_655 ?
C22 Re3 C20 124.4(4) . . ?
C22 Re3 C21 69.9(4) . . ?
C22 Re3 C23 72.6(4) . . ?
C23 Re3 C17 127.7(3) . 2_655 ?
C23 Re3 C20 136.2(3) . . ?
C24 Re3 C17 141.2(4) . 2_655 ?
C24 Re3 C19 89.3(4) . 2_655 ?
C24 Re3 C20 70.7(4) . . ?
C24 Re3 C21 104.9(4) . . ?
C24 Re3 C22 75.3(4) . . ?
C24 Re3 C23 77.3(4) . . ?
C2 W1 C1 72.9(3) . . ?
C2 W1 C3 89.4(3) . . ?
C2 W1 C5 95.2(3) . . ?
C2 W1 C6 74.3(4) . . ?
C3 W1 C1 74.4(3) . . ?
C3 W1 C5 146.4(3) . . ?
C3 W1 C6 141.2(4) . . ?
C4 W1 C1 73.6(3) . . ?
C4 W1 C2 145.9(3) . . ?
C4 W1 C3 75.8(3) . . ?
C4 W1 C5 82.1(4) . . ?
C4 W1 C6 134.7(4) . . ?
C4 W1 C7 121.2(4) . . ?
C5 W1 C1 75.3(3) . . ?
C6 W1 C1 130.0(4) . . ?
C6 W1 C5 71.4(4) . . ?
C7 W1 C1 134.5(4) . . ?
C7 W1 C2 80.0(4) . . ?
C7 W1 C3 69.5(4) . . ?
C7 W1 C5 144.1(4) . . ?
C7 W1 C6 73.1(4) . . ?
C8 W1 C1 141.8(5) . . ?
C8 W1 C2 144.8(5) . . ?
C8 W1 C3 104.5(5) . . ?
C8 W1 C4 69.3(5) . . ?
C8 W1 C5 90.6(5) . . ?
C8 W1 C6 74.8(5) . . ?
C8 W1 C7 75.3(6) . . ?
C9 W2 C11 74.1(3) . 2_655 ?
C9 W2 C14 131.4(4) . . ?
C9 W2 C15A 128.9(6) . . ?
C10 W2 C9 73.0(3) . . ?
C10 W2 C11 89.7(4) . 2_655 ?
C10 W2 C12 145.1(3) . . ?
C10 W2 C13 93.6(4) . . ?
C10 W2 C14 74.7(4) . . ?
C10 W2 C15A 71.1(7) . . ?
C11 W2 C14 140.7(4) 2_655 . ?
C11 W2 C15A 70.6(6) 2_655 . ?
C12 W2 C9 72.5(3) . . ?
C12 W2 C11 76.1(3) . 2_655 ?
C12 W2 C13 81.7(4) . . ?
C12 W2 C14 134.7(4) . . ?
C12 W2 C15A 130.1(7) . . ?
C13 W2 C9 74.1(3) . . ?
C13 W2 C11 145.4(4) . 2_655 ?
C13 W2 C14 72.7(4) . . ?
C13 W2 C15A 142.4(6) . . ?
C14 W2 C15A 70.2(6) . . ?
C16A W2 C9 143.8(7) . . ?
C16A W2 C10 142.6(7) . . ?
C16A W2 C11 95.2(8) . 2_655 ?
C16A W2 C12 71.4(7) . . ?
C16A W2 C13 102.6(8) . . ?
C16A W2 C14 78.3(7) . . ?
C16A W2 C15A 75.7(9) . . ?
C18 W3 C17 72.0(3) . 2_655 ?
C18 W3 C19 98.7(4) . 2_655 ?
C18 W3 C20 142.8(3) . . ?
C18 W3 C21 86.2(4) . . ?
C18 W3 C22 79.3(4) . . ?
C18 W3 C23 74.5(3) . . ?
C18 W3 C24 146.5(4) . . ?
C19 W3 C17 74.7(3) 2_655 2_655 ?
C19 W3 C20 78.4(3) 2_655 . ?
C19 W3 C21 146.3(3) 2_655 . ?
C19 W3 C22 143.8(4) 2_655 . ?
C19 W3 C23 72.1(3) 2_655 . ?
C20 W3 C17 71.5(3) . 2_655 ?
C21 W3 C17 75.2(3) . 2_655 ?
C21 W3 C20 77.9(4) . . ?
C21 W3 C23 140.4(4) . . ?
C22 W3 C17 135.8(4) . 2_655 ?
C22 W3 C20 124.4(4) . . ?
C22 W3 C21 69.9(4) . . ?
C22 W3 C23 72.6(4) . . ?
C23 W3 C17 127.7(3) . 2_655 ?
C23 W3 C20 136.2(3) . . ?
C24 W3 C17 141.2(4) . 2_655 ?
C24 W3 C19 89.3(4) . 2_655 ?
C24 W3 C20 70.7(4) . . ?
C24 W3 C21 104.9(4) . . ?
C24 W3 C22 75.3(4) . . ?
C24 W3 C23 77.3(4) . . ?
N1 Fe1 N1 88.2(4) 2_655 . ?
N1 Fe1 N9 88.9(3) . . ?
N1 Fe1 N9 175.1(3) 2_655 . ?
N1 Fe1 N9 175.1(3) . 2_655 ?
N1 Fe1 N9 88.9(3) 2_655 2_655 ?
N9 Fe1 N9 94.3(4) . 2_655 ?
N17 Fe1 N1 92.7(3) 2_655 2_655 ?
N17 Fe1 N1 89.1(3) 2_655 . ?
N17 Fe1 N1 89.1(3) . 2_655 ?
N17 Fe1 N1 92.7(3) . . ?
N17 Fe1 N9 91.1(3) . 2_655 ?
N17 Fe1 N9 91.1(3) 2_655 . ?
N17 Fe1 N9 87.2(3) . . ?
N17 Fe1 N9 87.2(3) 2_655 2_655 ?
N17 Fe1 N17 177.5(4) 2_655 . ?
O1M Fe2 O2M 87.0(3) . . ?
O1M Fe2 N11 91.4(4) . . ?
O1M Fe2 N18 176.4(3) . . ?
O3M Fe2 O1M 86.0(3) . . ?
O3M Fe2 O2M 87.9(3) . . ?
O3M Fe2 N11 88.4(3) . . ?
O3M Fe2 N12 176.2(3) . . ?
O3M Fe2 N18 91.7(3) . . ?
N11 Fe2 O2M 176.0(3) . . ?
N12 Fe2 O1M 91.0(3) . . ?
N12 Fe2 O2M 89.5(3) . . ?
N12 Fe2 N11 94.2(3) . . ?
N12 Fe2 N18 91.1(3) . . ?
N18 Fe2 O2M 90.2(3) . . ?
N18 Fe2 N11 91.3(3) . . ?
O4M Fe3 O5M 84.5(4) . . ?
O4M Fe3 N5 94.1(3) . . ?
O5M Fe3 N5 177.3(3) . . ?
O6M Fe3 O4M 85.2(3) . . ?
O6M Fe3 O5M 86.1(4) . . ?
O6M Fe3 N5 91.4(3) . . ?
O6M Fe3 N13 91.6(3) . . ?
O6M Fe3 N21 174.6(3) . . ?
N13 Fe3 O4M 173.7(3) . . ?
N13 Fe3 O5M 89.8(3) . . ?
N13 Fe3 N5 91.5(3) . . ?
N21 Fe3 O4M 89.8(3) . . ?
N21 Fe3 O5M 91.4(4) . . ?
N21 Fe3 N5 90.9(3) . . ?
N21 Fe3 N13 93.2(3) . . ?
O8M Fe4 O7M 86.8(3) . . ?
O8M Fe4 N4 175.4(3) . . ?
O9M Fe4 O7M 85.8(4) . . ?
O9M Fe4 O8M 89.1(3) . . ?
O9M Fe4 N4 88.7(4) . . ?
O9M Fe4 N10 178.3(4) . . ?
O9M Fe4 N19 90.5(3) . . ?
N4 Fe4 O7M 89.1(3) . . ?
N10 Fe4 O7M 93.0(3) . . ?
N10 Fe4 O8M 92.0(3) . . ?
N10 Fe4 N4 90.1(4) . . ?
N10 Fe4 N19 90.8(3) . . ?
N19 Fe4 O7M 174.7(3) . . ?
N19 Fe4 O8M 89.3(3) . . ?
N19 Fe4 N4 94.7(3) . . ?
O10M Fe5 O11M 87.2(3) . . ?
O10M Fe5 N2 178.9(3) . . ?
O10M Fe5 N3 90.1(3) . 2_655 ?
O10M Fe5 N20 89.0(3) . . ?
O11M Fe5 N3 174.9(3) . 2_655 ?
O12M Fe5 O10M 89.9(3) . . ?
O12M Fe5 O11M 84.4(3) . . ?
O12M Fe5 N2 90.0(3) . . ?
O12M Fe5 N3 91.3(3) . 2_655 ?
O12M Fe5 N20 172.9(3) . . ?
N2 Fe5 O11M 91.7(3) . . ?
N2 Fe5 N3 91.0(3) . 2_655 ?
N20 Fe5 O11M 88.5(3) . . ?
N20 Fe5 N2 90.9(3) . . ?
N20 Fe5 N3 95.8(3) . 2_655 ?
Fe2 O1M H1M 124.0(18) . . ?
C1M O1M Fe2 126.3(9) . . ?
C1M O1M H1M 109.7(17) . . ?
Fe2 O2M H2M 129(2) . . ?
C2M O2M Fe2 121.9(8) . . ?
C2M O2M H2M 108(2) . . ?
Fe2 O3M H3M 124.3(18) . . ?
C3M O3M Fe2 126.2(7) . . ?
C3M O3M H3M 109.1(17) . . ?
Fe3 O4M H4M 123(2) . . ?
Fe3 O4M H4MA 119(2) . . ?
C4M O4M Fe3 128.2(14) . . ?
C4M O4M H4M 108(2) . . ?
C4N O4M Fe3 129.7(18) . . ?
C4N O4M H4MA 109(3) . . ?
Fe3 O5M H5M 110.2(17) . . ?
Fe3 O5M H5MA 118(4) . . ?
C5M O5M Fe3 141.1(17) . . ?
C5M O5M H5M 108.5(19) . . ?
C5N O5M Fe3 123.5(15) . . ?
C5N O5M H5MA 108(4) . . ?
Fe3 O6M H6M 121.2(19) . . ?
C6M O6M Fe3 129.2(7) . . ?
C6M O6M H6M 107(2) . . ?
Fe4 O7M H7M 128(2) . . ?
Fe4 O7M H7MA 129.6(19) . . ?
C7M O7M Fe4 121.7(13) . . ?
C7M O7M H7M 107(3) . . ?
C7N O7M Fe4 121.7(11) . . ?
C7N O7M H7MA 108.7(18) . . ?
Fe4 O8M H8M 122.2(19) . . ?
C8M O8M Fe4 127.0(6) . . ?
C8M O8M H8M 107.6(19) . . ?
Fe4 O9M H9M 130(2) . . ?
C9M O9M Fe4 121.0(9) . . ?
C9M O9M H9M 109(2) . . ?
Fe5 O10M H10M 120.7(19) . . ?
C10M O10M Fe5 127.9(7) . . ?
C10M O10M H10M 107(2) . . ?
Fe5 O11M H11M 122.3(17) . . ?
C11M O11M Fe5 128.2(7) . . ?
C11M O11M H11M 109.3(17) . . ?
Fe5 O12M H12M 119(3) . . ?
C12M O12M Fe5 131.9(10) . . ?
C12M O12M H12M 108(3) . . ?
C1 N1 Fe1 178.8(8) . . ?
C2 N2 Fe5 170.4(8) . . ?
C3 N3 Fe5 171.4(8) . 2_655 ?
C4 N4 Fe4 177.3(10) . . ?
C5 N5 Fe3 170.8(8) . . ?
C9 N9 Fe1 175.1(7) . . ?
C10 N10 Fe4 171.6(9) . . ?
C11 N11 Fe2 175.0(9) . . ?
C12 N12 Fe2 175.9(9) . . ?
C13 N13 Fe3 170.6(8) . . ?
C17 N17 Fe1 175.9(7) . . ?
C18 N18 Fe2 172.4(8) . . ?
C19 N19 Fe4 168.6(8) . . ?
C20 N20 Fe5 175.6(8) . . ?
C21 N21 Fe3 173.9(9) . . ?
N1 C1 Re1 177.2(7) . . ?
N1 C1 W1 177.2(7) . . ?
N2 C2 Re1 178.1(8) . . ?
N2 C2 W1 178.1(8) . . ?
N3 C3 Re1 178.7(9) . . ?
N3 C3 W1 178.7(9) . . ?
N4 C4 Re1 178.8(10) . . ?
N4 C4 W1 178.8(10) . . ?
N5 C5 Re1 176.0(9) . . ?
N5 C5 W1 176.0(9) . . ?
N6 C6 Re1 179.2(11) . . ?
N6 C6 W1 179.2(11) . . ?
N7 C7 Re1 176.8(14) . . ?
N7 C7 W1 176.8(14) . . ?
N8 C8 Re1 177.0(18) . . ?
N8 C8 W1 177.0(18) . . ?
N9 C9 Re2 176.3(8) . . ?
N9 C9 W2 176.3(8) . . ?
N10 C10 Re2 177.4(8) . . ?
N10 C10 W2 177.4(8) . . ?
N11 C11 Re2 177.0(9) . 2_655 ?
N12 C12 Re2 177.6(8) . . ?
N12 C12 W2 177.6(8) . . ?
N13 C13 Re2 179.7(9) . . ?
N13 C13 W2 179.7(9) . . ?
N14 C14 Re2 179.0(11) . . ?
N14 C14 W2 179.0(11) . . ?
N17 C17 Re3 177.9(8) . 2_655 ?
N18 C18 Re3 177.1(8) . . ?
N18 C18 W3 177.1(8) . . ?
N19 C19 Re3 178.3(8) . 2_655 ?
N20 C20 Re3 176.0(8) . . ?
N20 C20 W3 176.0(8) . . ?
N21 C21 Re3 175.7(9) . . ?
N21 C21 W3 175.7(9) . . ?
N22 C22 Re3 179.4(12) . . ?
N22 C22 W3 179.4(12) . . ?
N23 C23 Re3 179.2(10) . . ?
N23 C23 W3 179.2(10) . . ?
N24 C24 Re3 178.0(10) . . ?
N24 C24 W3 178.0(10) . . ?
N15A C15A W2 178(2) . . ?
N16A C16A W2 175(3) . . ?
N15B C15B Re2 170(3) . . ?
N16B C16B Re2 174(3) . . ?
O1M C1M H1MA 109.5 . . ?
O1M C1M H1MB 109.5 . . ?
O1M C1M H1MC 109.5 . . ?
H1MA C1M H1MB 109.5 . . ?
H1MA C1M H1MC 109.5 . . ?
H1MB C1M H1MC 109.5 . . ?
O2M C2M H2MA 109.5 . . ?
O2M C2M H2MB 109.5 . . ?
O2M C2M H2MC 109.5 . . ?
H2MA C2M H2MB 109.5 . . ?
H2MA C2M H2MC 109.5 . . ?
H2MB C2M H2MC 109.5 . . ?
O3M C3M H3MA 109.5 . . ?
O3M C3M H3MB 109.5 . . ?
O3M C3M H3MC 109.5 . . ?
H3MA C3M H3MB 109.5 . . ?
H3MA C3M H3MC 109.5 . . ?
H3MB C3M H3MC 109.5 . . ?
O4M C4M H4MB 109.5 . . ?
O4M C4M H4MC 109.5 . . ?
O4M C4M H4MD 109.5 . . ?
H4MB C4M H4MC 109.5 . . ?
H4MB C4M H4MD 109.5 . . ?
H4MC C4M H4MD 109.5 . . ?
O5M C5M H5MB 109.5 . . ?
O5M C5M H5MC 109.5 . . ?
O5M C5M H5MD 109.5 . . ?
H5MB C5M H5MC 109.5 . . ?
H5MB C5M H5MD 109.5 . . ?
H5MC C5M H5MD 109.5 . . ?
O6M C6M H6MA 109.5 . . ?
O6M C6M H6MB 109.5 . . ?
O6M C6M H6MC 109.5 . . ?
H6MA C6M H6MB 109.5 . . ?
H6MA C6M H6MC 109.5 . . ?
H6MB C6M H6MC 109.5 . . ?
O7M C7M H7MB 109.5 . . ?
O7M C7M H7MC 109.5 . . ?
O7M C7M H7MD 109.5 . . ?
H7MB C7M H7MC 109.5 . . ?
H7MB C7M H7MD 109.5 . . ?
H7MC C7M H7MD 109.5 . . ?
O8M C8M H8MA 109.5 . . ?
O8M C8M H8MB 109.5 . . ?
O8M C8M H8MC 109.5 . . ?
H8MA C8M H8MB 109.5 . . ?
H8MA C8M H8MC 109.5 . . ?
H8MB C8M H8MC 109.5 . . ?
O9M C9M H9MA 109.5 . . ?
O9M C9M H9MB 109.5 . . ?
O9M C9M H9MC 109.5 . . ?
H9MA C9M H9MB 109.5 . . ?
H9MA C9M H9MC 109.5 . . ?
H9MB C9M H9MC 109.5 . . ?
O10M C10M H10A 109.5 . . ?
O10M C10M H10B 109.5 . . ?
O10M C10M H10C 109.5 . . ?
H10A C10M H10B 109.5 . . ?
H10A C10M H10C 109.5 . . ?
H10B C10M H10C 109.5 . . ?
O11M C11M H11A 109.5 . . ?
O11M C11M H11B 109.5 . . ?
O11M C11M H11C 109.5 . . ?
H11A C11M H11B 109.5 . . ?
H11A C11M H11C 109.5 . . ?
H11B C11M H11C 109.5 . . ?
O12M C12M H12A 109.5 . . ?
O12M C12M H12B 109.5 . . ?
O12M C12M H12C 109.5 . . ?
H12A C12M H12B 109.5 . . ?
H12A C12M H12C 109.5 . . ?
H12B C12M H12C 109.5 . . ?
O4M C4N H4NA 109.5 . . ?
O4M C4N H4NB 109.5 . . ?
O4M C4N H4NC 109.5 . . ?
H4NA C4N H4NB 109.5 . . ?
H4NA C4N H4NC 109.5 . . ?
H4NB C4N H4NC 109.5 . . ?
O5M C5N H5NA 109.5 . . ?
O5M C5N H5NB 109.5 . . ?
O5M C5N H5NC 109.5 . . ?
H5NA C5N H5NB 109.5 . . ?
H5NA C5N H5NC 109.5 . . ?
H5NB C5N H5NC 109.5 . . ?
O7M C7N H7NA 109.5 . . ?
O7M C7N H7NB 109.5 . . ?
O7M C7N H7NC 109.5 . . ?
H7NA C7N H7NB 109.5 . . ?
H7NA C7N H7NC 109.5 . . ?
H7NB C7N H7NC 109.5 . . ?
C1S O1SA C1S 140(6) 2_655 . ?
C1S O1SB C1S 104(4) . 2_655 ?
O1SA C1S O1SB 40(2) . 2_655 ?

loop_
_geom_bond_atom_site_label_1
_geom_bond_atom_site_label_2
_geom_bond_distance
_geom_bond_site_symmetry_2
_geom_bond_publ_flag
Re1 C1 2.150(9) . ?
Re1 C2 2.113(10) . ?
Re1 C3 2.133(9) . ?
Re1 C4 2.110(10) . ?
Re1 C5 2.138(10) . ?
Re1 C6 2.134(10) . ?
Re1 C7 2.111(11) . ?
Re1 C8 2.103(13) . ?
Re2 C9 2.141(8) . ?
Re2 C10 2.121(11) . ?
Re2 C11 2.147(10) 2_655 ?
Re2 C12 2.123(10) . ?
Re2 C13 2.137(10) . ?
Re2 C14 2.155(10) . ?
Re2 C15B 2.115(17) . ?
Re2 C16B 2.174(15) . ?
Re3 C17 2.156(8) 2_655 ?
Re3 C18 2.113(9) . ?
Re3 C19 2.120(9) 2_655 ?
Re3 C20 2.140(9) . ?
Re3 C21 2.124(9) . ?
Re3 C22 2.121(10) . ?
Re3 C23 2.139(9) . ?
Re3 C24 2.118(10) . ?
W1 C1 2.150(9) . ?
W1 C2 2.113(10) . ?
W1 C3 2.133(9) . ?
W1 C4 2.110(10) . ?
W1 C5 2.138(10) . ?
W1 C6 2.134(10) . ?
W1 C7 2.111(11) . ?
W1 C8 2.103(13) . ?
W2 C9 2.141(8) . ?
W2 C10 2.121(11) . ?
W2 C11 2.147(10) 2_655 ?
W2 C12 2.123(10) . ?
W2 C13 2.137(10) . ?
W2 C14 2.155(10) . ?
W2 C15A 2.233(19) . ?
W2 C16A 2.08(3) . ?
W3 C17 2.156(8) 2_655 ?
W3 C18 2.113(9) . ?
W3 C19 2.120(9) 2_655 ?
W3 C20 2.140(9) . ?
W3 C21 2.124(9) . ?
W3 C22 2.121(10) . ?
W3 C23 2.139(9) . ?
W3 C24 2.118(10) . ?
Fe1 N1 2.028(7) 2_655 ?
Fe1 N1 2.028(7) . ?
Fe1 N9 2.034(8) 2_655 ?
Fe1 N9 2.034(8) . ?
Fe1 N17 2.023(7) 2_655 ?
Fe1 N17 2.023(7) . ?
Fe2 O1M 2.127(7) . ?
Fe2 O2M 2.141(8) . ?
Fe2 O3M 2.111(7) . ?
Fe2 N11 2.135(8) . ?
Fe2 N12 2.118(8) . ?
Fe2 N18 2.134(9) . ?
Fe3 O4M 2.138(7) . ?
Fe3 O5M 2.146(8) . ?
Fe3 O6M 2.111(7) . ?
Fe3 N5 2.162(8) . ?
Fe3 N13 2.122(9) . ?
Fe3 N21 2.121(9) . ?
Fe4 O7M 2.148(7) . ?
Fe4 O8M 2.142(7) . ?
Fe4 O9M 2.119(8) . ?
Fe4 N4 2.143(9) . ?
Fe4 N10 2.134(9) . ?
Fe4 N19 2.135(8) . ?
Fe5 O10M 2.124(7) . ?
Fe5 O11M 2.158(6) . ?
Fe5 O12M 2.117(8) . ?
Fe5 N2 2.136(8) . ?
Fe5 N3 2.160(8) 2_655 ?
Fe5 N20 2.133(8) . ?
O1M H1M 0.854(9) . ?
O1M C1M 1.420(16) . ?
O2M H2M 0.855(10) . ?
O2M C2M 1.454(17) . ?
O3M H3M 0.853(10) . ?
O3M C3M 1.441(13) . ?
O4M H4M 0.855(10) . ?
O4M H4MA 0.852(10) . ?
O4M C4M 1.42(3) . ?
O4M C4N 1.42(3) . ?
O5M H5M 0.851(10) . ?
O5M C5M 1.392(17) . ?
O5M C5N 1.393(17) . ?
O5M H5MA 0.85(2) . ?
O6M H6M 0.856(10) . ?
O6M C6M 1.402(15) . ?
O7M H7M 0.852(10) . ?
O7M H7MA 0.850(10) . ?
O7M C7M 1.48(3) . ?
O7M C7N 1.437(15) . ?
O8M H8M 0.856(10) . ?
O8M C8M 1.427(13) . ?
O9M H9M 0.852(10) . ?
O9M C9M 1.450(19) . ?
O10M H10M 0.859(10) . ?
O10M C10M 1.419(13) . ?
O11M H11M 0.855(9) . ?
O11M C11M 1.413(13) . ?
O12M C12M 1.346(14) . ?
O12M H12M 0.858(19) . ?
N1 C1 1.116(10) . ?
N2 C2 1.155(12) . ?
N3 C3 1.139(11) . ?
N4 C4 1.147(12) . ?
N5 C5 1.129(12) . ?
N6 C6 1.150(13) . ?
N7 C7 1.156(15) . ?
N8 C8 1.133(17) . ?
N9 C9 1.128(10) . ?
N10 C10 1.152(13) . ?
N11 C11 1.128(12) . ?
N12 C12 1.147(12) . ?
N13 C13 1.145(12) . ?
N14 C14 1.132(13) . ?
N17 C17 1.133(11) . ?
N18 C18 1.140(11) . ?
N19 C19 1.140(11) . ?
N20 C20 1.147(12) . ?
N21 C21 1.143(12) . ?
N22 C22 1.156(14) . ?
N23 C23 1.148(12) . ?
N24 C24 1.155(13) . ?
N15A C15A 1.10(3) . ?
N16A C16A 1.14(3) . ?
N15B C15B 1.13(3) . ?
N16B C16B 1.14(3) . ?
C1M H1MA 0.9700 . ?
C1M H1MB 0.9700 . ?
C1M H1MC 0.9700 . ?
C2M H2MA 0.9700 . ?
C2M H2MB 0.9700 . ?
C2M H2MC 0.9700 . ?
C3M H3MA 0.9700 . ?
C3M H3MB 0.9700 . ?
C3M H3MC 0.9700 . ?
C4M H4MB 0.9700 . ?
C4M H4MC 0.9700 . ?
C4M H4MD 0.9700 . ?
C5M H5MB 0.9700 . ?
C5M H5MC 0.9700 . ?
C5M H5MD 0.9700 . ?
C6M H6MA 0.9700 . ?
C6M H6MB 0.9700 . ?
C6M H6MC 0.9700 . ?
C7M H7MB 0.9700 . ?
C7M H7MC 0.9700 . ?
C7M H7MD 0.9700 . ?
C8M H8MA 0.9700 . ?
C8M H8MB 0.9700 . ?
C8M H8MC 0.9700 . ?
C9M H9MA 0.9700 . ?
C9M H9MB 0.9700 . ?
C9M H9MC 0.9700 . ?
C10M H10A 0.9700 . ?
C10M H10B 0.9700 . ?
C10M H10C 0.9700 . ?
C11M H11A 0.9700 . ?
C11M H11B 0.9700 . ?
C11M H11C 0.9700 . ?
C12M H12A 0.9700 . ?
C12M H12B 0.9700 . ?
C12M H12C 0.9700 . ?
C4N H4NA 0.9700 . ?
C4N H4NB 0.9700 . ?
C4N H4NC 0.9700 . ?
C5N H5NA 0.9700 . ?
C5N H5NB 0.9700 . ?
C5N H5NC 0.9700 . ?
C7N H7NA 0.9700 . ?
C7N H7NB 0.9700 . ?
C7N H7NC 0.9700 . ?
O2S C2S 1.51(5) . ?
O3S C3S 1.426(16) . ?
O4S C4S 1.39(2) . ?
O5S C5S 1.389(19) . ?
O6S C6S 1.397(14) . ?
O7S C7S 1.34(3) . ?
O8S C8S 1.38(2) . ?
O9S C9S 1.40(2) . ?
O10S C10S 1.38(2) . ?
O11S C11S 1.41(2) . ?
O12S C12S 1.39(2) . ?
O13S C13S 1.390(19) . ?
O14S C14S 1.40(2) . ?
O15S C15S 1.40(2) . ?
O1SA C1S 1.360(19) . ?
O1SA C1S 1.360(19) 2_655 ?
O1SB C1S 1.43(2) . ?
O1SB C1S 1.80(7) 2_655 ?

loop_
_geom_torsion_atom_site_label_1
_geom_torsion_atom_site_label_2
_geom_torsion_atom_site_label_3
_geom_torsion_atom_site_label_4
_geom_torsion
_geom_torsion_site_symmetry_1
_geom_torsion_site_symmetry_2
_geom_torsion_site_symmetry_3
_geom_torsion_site_symmetry_4
_geom_torsion_publ_flag
C1S O1SB C1S O1SB -7(6) 2_655 . . 2_655 ?
